data_4106733
loop_
_publ_author_name
'Jae-min Suk'
'Veluru Ramesh Naidu'
'Xinfang Liu'
'Myoung Soo Lah'
'Kyu-Sung Jeong'

_publ_section_title
;
 A Foldamer-Based Chiroptical Molecular Switch That Displays Complete
 Inversion of the Helical Sense upon Anion Binding
;
_journal_name_full 'Journal of the American Chemical Society'
_journal_page_first 13938
_journal_page_last 13941
_journal_paper_doi 10.1021/ja206546b
_journal_volume 133
_journal_year 2011
_chemical_absolute_configuration rmad
_chemical_formula_sum 'C135 H168 N8 O6 S'
_chemical_formula_weight 2030.83
_chemical_name_systematic
;
 ?
;
_space_group_IT_number 19
_symmetry_cell_setting orthorhombic
_symmetry_space_group_name_Hall 'P 2ac 2ab'
_symmetry_space_group_name_H-M 'P 21 21 21'
_atom_sites_solution_hydrogens geom
_atom_sites_solution_primary direct
_atom_sites_solution_secondary difmap
_audit_creation_method SHELXL-97
_cell_angle_alpha 90.00
_cell_angle_beta 90.00
_cell_angle_gamma 90.00
_cell_formula_units_Z 4
_cell_length_a 10.987(2)
_cell_length_b 29.800(6)
_cell_length_c 36.063(7)
_cell_measurement_reflns_used 108382
_cell_measurement_temperature 96(2)
_cell_measurement_theta_max 27.50
_cell_measurement_theta_min 1.66
_cell_volume 11807(4)
_computing_cell_refinement 'Bruker SAINT'
_computing_data_collection 'Bruker SMART'
_computing_data_reduction 'Bruker SAINT'
_computing_molecular_graphics ORTEP3
_computing_publication_material WinGX
_computing_structure_refinement 'Bruker SHELXTL'
_computing_structure_solution 'WinGX SIR-2002'
_diffrn_ambient_temperature 96(2)
_diffrn_measured_fraction_theta_full 0.998
_diffrn_measured_fraction_theta_max 0.998
_diffrn_measurement_device_type 'CCD area detector'
_diffrn_measurement_method 'phi scans'
_diffrn_radiation_monochromator 'Si(111) double crystal monochromator'
_diffrn_radiation_source 'bending magnet 6B MX beamline'
_diffrn_radiation_type synchrotron
_diffrn_radiation_wavelength 0.80000
_diffrn_reflns_av_R_equivalents 0.0635
_diffrn_reflns_av_sigmaI/netI 0.0473
_diffrn_reflns_limit_h_max 12
_diffrn_reflns_limit_h_min -12
_diffrn_reflns_limit_k_max 34
_diffrn_reflns_limit_k_min -34
_diffrn_reflns_limit_l_max 41
_diffrn_reflns_limit_l_min -41
_diffrn_reflns_number 62643
_diffrn_reflns_theta_full 27.50
_diffrn_reflns_theta_max 27.50
_diffrn_reflns_theta_min 1.66
_exptl_absorpt_coefficient_mu 0.086
_exptl_absorpt_correction_T_max 0.9957
_exptl_absorpt_correction_T_min 0.9889
_exptl_absorpt_correction_type multi-scan
_exptl_absorpt_process_details 'HKL2000 Scalepack'
_exptl_crystal_colour yellow
_exptl_crystal_density_diffrn 1.142
_exptl_crystal_description plate
_exptl_crystal_F_000 4392
_exptl_crystal_size_max 0.13
_exptl_crystal_size_mid 0.13
_exptl_crystal_size_min 0.05
_refine_diff_density_max 0.823
_refine_diff_density_min -0.309
_refine_diff_density_rms 0.064
_refine_ls_abs_structure_details 'Flack H D (1983), Acta Cryst. A39, 876-881'
_refine_ls_abs_structure_Flack -0.14(7)
_refine_ls_extinction_coef 0.0099(4)
_refine_ls_extinction_expression Fc^*^=kFc[1+0.001xFc^2^\l^3^/sin(2\q)]^-1/4^
_refine_ls_extinction_method SHELXL
_refine_ls_goodness_of_fit_ref 1.081
_refine_ls_hydrogen_treatment constr
_refine_ls_matrix_type full
_refine_ls_number_parameters 1380
_refine_ls_number_reflns 19017
_refine_ls_number_restraints 8
_refine_ls_restrained_S_all 1.085
_refine_ls_R_factor_all 0.0552
_refine_ls_R_factor_gt 0.0501
_refine_ls_shift/su_max 0.005
_refine_ls_shift/su_mean 0.001
_refine_ls_structure_factor_coef Fsqd
_refine_ls_weighting_details 'calc w=1/[\s^2^(Fo^2^)+(0.0939P)^2^+2.1146P] where P=(Fo^2^+2Fc^2^)/3'
_refine_ls_weighting_scheme calc
_refine_ls_wR_factor_gt 0.1372
_refine_ls_wR_factor_ref 0.1419
_reflns_number_gt 17387
_reflns_number_total 19017
_reflns_threshold_expression >2sigma(I)
_cod_data_source_file ja206546b_si_004.cif
_cod_data_source_block p10_36or
_cod_depositor_comments
;
The following automatic conversions were performed:

'_exptl_absorpt_correction_type' value 'multi-scans' was replaced
with the value 'multi-scan' as specified in the replacement file
'src/cod-tools/trunk/data/replacement-values/replacement_values.lst'.

Automatic conversion script
Id: cif_fix_values 5376 2017-05-30 11:51:03Z andrius 
;
_cod_database_code 4106733

loop_
_symmetry_equiv_pos_as_xyz
'x, y, z'
'-x+1/2, -y, z+1/2'
'-x, y+1/2, -z+1/2'
'x+1/2, -y+1/2, -z'

loop_
_atom_site_label
_atom_site_type_symbol
_atom_site_fract_x
_atom_site_fract_y
_atom_site_fract_z
_atom_site_U_iso_or_equiv
_atom_site_adp_type
_atom_site_occupancy
_atom_site_symmetry_multiplicity
_atom_site_calc_flag
_atom_site_refinement_flags
_atom_site_disorder_assembly
_atom_site_disorder_group
S1 S 0.30578(6) 0.98209(2) 0.337173(16) 0.02714(15) Uani 1 1 d . . .
O1 O 0.22136(19) 1.01775(7) 0.34815(5) 0.0404(5) Uani 1 1 d . . .
O2 O 0.24656(17) 0.95352(6) 0.30883(5) 0.0314(4) Uani 1 1 d . . .
O3 O 0.41959(18) 1.00115(7) 0.32159(5) 0.0355(4) Uani 1 1 d . . .
O4 O 0.33997(16) 0.95537(6) 0.36992(5) 0.0289(4) Uani 1 1 d . . .
O5 O 0.45363(17) 1.02656(6) 0.48728(5) 0.0326(4) Uani 1 1 d . . .
O6 O 0.09645(17) 1.00084(7) 0.18764(5) 0.0344(4) Uani 1 1 d . . .
N1 N 0.47733(19) 0.98569(7) 0.43505(6) 0.0268(5) Uani 1 1 d . . .
H1N H 0.4830 0.9855 0.4107 0.032 Uiso 1 1 calc R . .
N2 N 0.42533(19) 1.03081(7) 0.25215(6) 0.0250(5) Uani 1 1 d . . .
H2N H 0.4104 1.0234 0.2753 0.030 Uiso 1 1 calc R . .
N3 N 0.3736(2) 0.92622(7) 0.24860(6) 0.0257(5) Uani 1 1 d . . .
H3N H 0.3630 0.9329 0.2721 0.031 Uiso 1 1 calc R . .
N4 N 0.1891(2) 0.93998(7) 0.42635(6) 0.0258(5) Uani 1 1 d . . .
H4N H 0.2022 0.9439 0.4025 0.031 Uiso 1 1 calc R . .
N5 N 0.14060(19) 1.04449(7) 0.41480(6) 0.0261(5) Uani 1 1 d . . .
H5N H 0.1585 1.0348 0.3924 0.031 Uiso 1 1 calc R . .
N6 N 0.0830(2) 0.97112(7) 0.24514(6) 0.0290(5) Uani 1 1 d . . .
H6N H 0.0798 0.9760 0.2692 0.035 Uiso 1 1 calc R . .
C1 C 0.6089(2) 0.94449(9) 0.47955(7) 0.0284(6) Uani 1 1 d . . .
C2 C 0.7025(2) 0.97377(9) 0.47295(7) 0.0302(6) Uani 1 1 d . . .
H2 H 0.6914 0.9970 0.4552 0.036 Uiso 1 1 calc R . .
C3 C 0.8153(3) 0.97049(10) 0.49176(7) 0.0358(6) Uani 1 1 d . . .
H3 H 0.8786 0.9912 0.4865 0.043 Uiso 1 1 calc R . .
C4 C 0.8331(3) 0.93773(10) 0.51740(8) 0.0377(7) Uani 1 1 d . . .
H4 H 0.9098 0.9353 0.5294 0.045 Uiso 1 1 calc R . .
C5 C 0.7393(3) 0.90736(10) 0.52640(7) 0.0336(6) Uani 1 1 d . . .
C6 C 0.7546(3) 0.87361(10) 0.55380(8) 0.0414(7) Uani 1 1 d . . .
H6 H 0.8310 0.8710 0.5660 0.050 Uiso 1 1 calc R . .
C7 C 0.6640(3) 0.84518(11) 0.56313(8) 0.0463(8) Uani 1 1 d . . .
H7 H 0.6767 0.8230 0.5816 0.056 Uiso 1 1 calc R . .
C8 C 0.5498(3) 0.84869(10) 0.54506(8) 0.0422(7) Uani 1 1 d . . .
H8 H 0.4852 0.8292 0.5520 0.051 Uiso 1 1 calc R . .
C9 C 0.5317(3) 0.87963(9) 0.51793(7) 0.0344(6) Uani 1 1 d . . .
H9 H 0.4552 0.8807 0.5056 0.041 Uiso 1 1 calc R . .
C10 C 0.6243(3) 0.91045(9) 0.50752(7) 0.0296(6) Uani 1 1 d . . .
C11 C 0.4946(2) 0.94410(9) 0.45589(7) 0.0293(6) Uani 1 1 d . . .
H11 H 0.4222 0.9389 0.4722 0.035 Uiso 1 1 calc R . .
C12 C 0.5058(3) 0.90509(9) 0.42806(7) 0.0316(6) Uani 1 1 d . . .
H12A H 0.4353 0.9052 0.4114 0.047 Uiso 1 1 calc R . .
H12B H 0.5088 0.8766 0.4416 0.047 Uiso 1 1 calc R . .
H12C H 0.5805 0.9087 0.4135 0.047 Uiso 1 1 calc R . .
C13 C 0.4527(2) 1.02454(9) 0.45313(7) 0.0272(6) Uani 1 1 d . . .
C14 C 0.4316(2) 1.06639(9) 0.43040(7) 0.0264(5) Uani 1 1 d . . .
C15 C 0.3986(2) 1.10516(9) 0.44954(7) 0.0297(6) Uani 1 1 d . . .
H15 H 0.3880 1.1042 0.4757 0.036 Uiso 1 1 calc R . .
C16 C 0.3813(2) 1.14485(9) 0.43079(7) 0.0317(6) Uani 1 1 d . . .
H16 H 0.3600 1.1712 0.4441 0.038 Uiso 1 1 calc R . .
C17 C 0.3947(2) 1.14667(9) 0.39270(7) 0.0299(6) Uani 1 1 d . . .
H17 H 0.3816 1.1742 0.3800 0.036 Uiso 1 1 calc R . .
C18 C 0.4275(2) 1.10835(9) 0.37269(7) 0.0269(6) Uani 1 1 d . . .
C19 C 0.4454(2) 1.06790(9) 0.39200(7) 0.0269(6) Uani 1 1 d . . .
H19 H 0.4670 1.0415 0.3788 0.032 Uiso 1 1 calc R . .
C20 C 0.4441(2) 1.11008(8) 0.33302(7) 0.0279(6) Uani 1 1 d . . .
C21 C 0.4592(2) 1.11216(8) 0.30018(7) 0.0272(6) Uani 1 1 d . . .
C22 C 0.4743(2) 1.11204(9) 0.26037(7) 0.0266(6) Uani 1 1 d . . .
C23 C 0.5064(3) 1.15046(9) 0.24069(7) 0.0287(6) Uani 1 1 d . . .
H23 H 0.5189 1.1775 0.2541 0.034 Uiso 1 1 calc R . .
C24 C 0.5213(2) 1.15114(9) 0.20173(7) 0.0288(6) Uani 1 1 d . . .
C25 C 0.5025(3) 1.11122(9) 0.18206(7) 0.0290(6) Uani 1 1 d . . .
H25 H 0.5114 1.1109 0.1559 0.035 Uiso 1 1 calc R . .
C26 C 0.4708(2) 1.07186(8) 0.20073(7) 0.0249(5) Uani 1 1 d . . .
C27 C 0.4566(2) 1.07258(9) 0.23988(7) 0.0259(5) Uani 1 1 d . . .
C28 C 0.5602(3) 1.19500(9) 0.18273(7) 0.0345(6) Uani 1 1 d . . .
C29 C 0.6891(3) 1.20801(10) 0.19615(8) 0.0401(7) Uani 1 1 d . . .
H29A H 0.7100 1.2379 0.1867 0.060 Uiso 1 1 calc R . .
H29B H 0.7482 1.1860 0.1869 0.060 Uiso 1 1 calc R . .
H29C H 0.6908 1.2084 0.2233 0.060 Uiso 1 1 calc R . .
C30 C 0.5659(4) 1.19036(10) 0.14064(8) 0.0502(9) Uani 1 1 d . . .
H30A H 0.4868 1.1802 0.1313 0.075 Uiso 1 1 calc R . .
H30B H 0.6287 1.1684 0.1340 0.075 Uiso 1 1 calc R . .
H30C H 0.5858 1.2195 0.1296 0.075 Uiso 1 1 calc R . .
C31 C 0.4714(3) 1.23249(10) 0.19274(9) 0.0434(7) Uani 1 1 d . . .
H31A H 0.3906 1.2253 0.1828 0.065 Uiso 1 1 calc R . .
H31B H 0.4999 1.2608 0.1821 0.065 Uiso 1 1 calc R . .
H31C H 0.4666 1.2354 0.2198 0.065 Uiso 1 1 calc R . .
C32 C 0.4498(2) 1.02583(9) 0.18943(7) 0.0257(5) Uani 1 1 d . . .
C33 C 0.4577(2) 1.00315(8) 0.15514(7) 0.0271(5) Uani 1 1 d . . .
H33 H 0.4768 1.0193 0.1332 0.032 Uiso 1 1 calc R . .
C34 C 0.4375(2) 0.95739(9) 0.15362(7) 0.0286(6) Uani 1 1 d . . .
H34 H 0.4424 0.9421 0.1306 0.034 Uiso 1 1 calc R . .
C35 C 0.4097(2) 0.93341(9) 0.18631(7) 0.0265(6) Uani 1 1 d . . .
C36 C 0.3995(2) 0.95623(8) 0.22042(7) 0.0262(5) Uani 1 1 d . . .
C37 C 0.4211(2) 1.00217(8) 0.22208(7) 0.0252(5) Uani 1 1 d . . .
C38 C 0.3907(2) 0.88653(8) 0.19478(7) 0.0274(6) Uani 1 1 d . . .
C39 C 0.3973(3) 0.84686(9) 0.17384(7) 0.0315(6) Uani 1 1 d . . .
H39 H 0.4126 0.8484 0.1479 0.038 Uiso 1 1 calc R . .
C40 C 0.3816(3) 0.80544(9) 0.19086(7) 0.0348(6) Uani 1 1 d . . .
C41 C 0.3538(3) 0.80417(9) 0.22908(7) 0.0333(6) Uani 1 1 d . . .
H41 H 0.3400 0.7758 0.2404 0.040 Uiso 1 1 calc R . .
C42 C 0.3456(2) 0.84277(9) 0.25098(7) 0.0285(6) Uani 1 1 d . . .
C43 C 0.3674(2) 0.88389(8) 0.23318(7) 0.0260(5) Uani 1 1 d . . .
C44 C 0.4074(4) 0.76073(10) 0.17062(8) 0.0455(8) Uani 1 1 d . . .
C45 C 0.3130(4) 0.72549(10) 0.17995(9) 0.0545(9) Uani 1 1 d . . .
H45A H 0.3130 0.7201 0.2068 0.082 Uiso 1 1 calc R . .
H45B H 0.3326 0.6975 0.1669 0.082 Uiso 1 1 calc R . .
H45C H 0.2325 0.7360 0.1722 0.082 Uiso 1 1 calc R . .
C46 C 0.5325(4) 0.74504(11) 0.18282(10) 0.0551(9) Uani 1 1 d . . .
H46A H 0.5358 0.7440 0.2100 0.083 Uiso 1 1 calc R . .
H46B H 0.5943 0.7660 0.1736 0.083 Uiso 1 1 calc R . .
H46C H 0.5482 0.7150 0.1728 0.083 Uiso 1 1 calc R . .
C47 C 0.4065(5) 0.76712(11) 0.12824(9) 0.0686(13) Uani 1 1 d . . .
H47A H 0.4243 0.7384 0.1161 0.103 Uiso 1 1 calc R . .
H47B H 0.4684 0.7892 0.1213 0.103 Uiso 1 1 calc R . .
H47C H 0.3262 0.7778 0.1204 0.103 Uiso 1 1 calc R . .
C48 C 0.3208(2) 0.84066(8) 0.28991(7) 0.0283(6) Uani 1 1 d . . .
C49 C 0.2967(3) 0.84262(8) 0.32276(7) 0.0284(6) Uani 1 1 d . . .
C50 C 0.2657(2) 0.84573(8) 0.35967(7) 0.0295(6) Uani 1 1 d . . .
C51 C 0.2392(2) 0.84951(9) 0.39196(7) 0.0286(6) Uani 1 1 d . . .
C52 C 0.2091(2) 0.85639(9) 0.43029(7) 0.0279(6) Uani 1 1 d . . .
C53 C 0.1961(2) 0.82031(9) 0.45470(7) 0.0281(6) Uani 1 1 d . . .
H53 H 0.2094 0.7908 0.4456 0.034 Uiso 1 1 calc R . .
C54 C 0.1640(2) 0.82586(9) 0.49250(7) 0.0289(6) Uani 1 1 d . A .
C55 C 0.1503(2) 0.86928(9) 0.50614(7) 0.0267(5) Uani 1 1 d . . .
H55 H 0.1320 0.8738 0.5316 0.032 Uiso 1 1 calc R . .
C56 C 0.1635(2) 0.90634(9) 0.48263(7) 0.0262(5) Uani 1 1 d . . .
C57 C 0.1905(2) 0.89955(8) 0.44491(7) 0.0261(5) Uani 1 1 d . . .
C58 C 0.1418(3) 0.78497(9) 0.51750(8) 0.0394(7) Uani 1 1 d D . .
C59 C 0.1402(6) 0.74071(15) 0.49790(15) 0.0409(15) Uani 0.566(5) 1 d PD A 1
H59A H 0.2153 0.7372 0.4836 0.061 Uiso 0.566(5) 1 calc PR A 1
H59B H 0.0700 0.7395 0.4811 0.061 Uiso 0.566(5) 1 calc PR A 1
H59C H 0.1341 0.7165 0.5162 0.061 Uiso 0.566(5) 1 calc PR A 1
C60 C 0.0226(7) 0.79188(19) 0.53948(19) 0.055(2) Uani 0.566(5) 1 d P A 1
H60A H 0.0046 0.7648 0.5539 0.083 Uiso 0.566(5) 1 calc PR A 1
H60B H -0.0444 0.7977 0.5222 0.083 Uiso 0.566(5) 1 calc PR A 1
H60C H 0.0318 0.8175 0.5563 0.083 Uiso 0.566(5) 1 calc PR A 1
C61 C 0.2449(7) 0.78394(18) 0.54776(15) 0.0546(19) Uani 0.566(5) 1 d PD A 1
H61A H 0.2430 0.8119 0.5621 0.082 Uiso 0.566(5) 1 calc PR A 1
H61B H 0.3243 0.7809 0.5356 0.082 Uiso 0.566(5) 1 calc PR A 1
H61C H 0.2317 0.7584 0.5644 0.082 Uiso 0.566(5) 1 calc PR A 1
C592 C 0.0203(7) 0.7631(3) 0.5007(2) 0.056(2) Uani 0.434(5) 1 d PD A 2
H59D H -0.0013 0.7363 0.5150 0.084 Uiso 0.434(5) 1 calc PR A 2
H59E H 0.0345 0.7547 0.4747 0.084 Uiso 0.434(5) 1 calc PR A 2
H59F H -0.0463 0.7849 0.5020 0.084 Uiso 0.434(5) 1 calc PR A 2
C602 C 0.1253(11) 0.7955(3) 0.55700(19) 0.061(3) Uani 0.434(5) 1 d PD A 2
H60D H 0.1154 0.7676 0.5711 0.092 Uiso 0.434(5) 1 calc PR A 2
H60E H 0.0527 0.8143 0.5601 0.092 Uiso 0.434(5) 1 calc PR A 2
H60F H 0.1968 0.8117 0.5662 0.092 Uiso 0.434(5) 1 calc PR A 2
C612 C 0.2427(8) 0.7494(2) 0.5113(2) 0.047(2) Uani 0.434(5) 1 d P A 2
H61D H 0.3210 0.7614 0.5197 0.070 Uiso 0.434(5) 1 calc PR A 2
H61E H 0.2478 0.7421 0.4848 0.070 Uiso 0.434(5) 1 calc PR A 2
H61F H 0.2230 0.7222 0.5253 0.070 Uiso 0.434(5) 1 calc PR A 2
C62 C 0.1489(2) 0.95444(9) 0.48756(7) 0.0271(6) Uani 1 1 d . . .
C63 C 0.1196(2) 0.98205(9) 0.51851(7) 0.0273(5) Uani 1 1 d . . .
H63 H 0.1139 0.9694 0.5426 0.033 Uiso 1 1 calc R . .
C64 C 0.0997(2) 1.02692(8) 0.51333(7) 0.0271(5) Uani 1 1 d . . .
H64 H 0.0806 1.0455 0.5339 0.033 Uiso 1 1 calc R . .
C65 C 0.1076(2) 1.04578(8) 0.47737(7) 0.0267(5) Uani 1 1 d . . .
C66 C 0.1420(2) 1.01894(9) 0.44691(7) 0.0261(5) Uani 1 1 d . . .
C67 C 0.1633(2) 0.97348(8) 0.45207(7) 0.0258(5) Uani 1 1 d . . .
C68 C 0.0844(2) 1.09045(8) 0.46239(7) 0.0258(5) Uani 1 1 d . . .
C69 C 0.0455(2) 1.13122(9) 0.47753(7) 0.0286(6) Uani 1 1 d . . .
H69 H 0.0288 1.1332 0.5033 0.034 Uiso 1 1 calc R . .
C70 C 0.0312(2) 1.16888(9) 0.45514(7) 0.0298(6) Uani 1 1 d . . .
C71 C 0.0534(2) 1.16457(9) 0.41682(7) 0.0298(6) Uani 1 1 d . . .
H71 H 0.0434 1.1902 0.4015 0.036 Uiso 1 1 calc R . .
C72 C 0.0897(2) 1.12431(9) 0.40033(7) 0.0277(6) Uani 1 1 d . . .
C73 C 0.1066(2) 1.08725(9) 0.42388(7) 0.0257(5) Uani 1 1 d . . .
C74 C -0.0058(3) 1.21496(9) 0.47059(8) 0.0366(7) Uani 1 1 d . . .
C75 C -0.1146(4) 1.23324(12) 0.44909(10) 0.0572(9) Uani 1 1 d . . .
H75A H -0.1327 1.2638 0.4575 0.086 Uiso 1 1 calc R . .
H75B H -0.1856 1.2140 0.4534 0.086 Uiso 1 1 calc R . .
H75C H -0.0956 1.2337 0.4226 0.086 Uiso 1 1 calc R . .
C76 C 0.1028(4) 1.24679(11) 0.46680(10) 0.0540(9) Uani 1 1 d . . .
H76A H 0.1288 1.2479 0.4408 0.081 Uiso 1 1 calc R . .
H76B H 0.1701 1.2359 0.4822 0.081 Uiso 1 1 calc R . .
H76C H 0.0790 1.2769 0.4749 0.081 Uiso 1 1 calc R . .
C77 C -0.0403(3) 1.21264(10) 0.51152(8) 0.0432(7) Uani 1 1 d . . .
H77A H -0.0693 1.2421 0.5197 0.065 Uiso 1 1 calc R . .
H77B H 0.0311 1.2040 0.5261 0.065 Uiso 1 1 calc R . .
H77C H -0.1049 1.1903 0.5150 0.065 Uiso 1 1 calc R . .
C78 C 0.1077(2) 1.12001(8) 0.36085(7) 0.0285(6) Uani 1 1 d . . .
C79 C 0.1230(2) 1.11232(9) 0.32845(7) 0.0293(6) Uani 1 1 d . . .
C80 C 0.1389(2) 1.10315(9) 0.28975(7) 0.0292(6) Uani 1 1 d . . .
C81 C 0.1717(3) 1.13736(10) 0.26516(7) 0.0354(6) Uani 1 1 d . . .
H81 H 0.1859 1.1669 0.2741 0.042 Uiso 1 1 calc R . .
C82 C 0.1837(3) 1.12807(10) 0.22746(8) 0.0383(7) Uani 1 1 d . . .
H82 H 0.2063 1.1513 0.2108 0.046 Uiso 1 1 calc R . .
C83 C 0.1629(3) 1.08537(10) 0.21418(7) 0.0343(6) Uani 1 1 d . . .
H83 H 0.1710 1.0794 0.1884 0.041 Uiso 1 1 calc R . .
C84 C 0.1302(2) 1.05092(9) 0.23827(7) 0.0289(6) Uani 1 1 d . . .
C85 C 0.1193(2) 1.05964(9) 0.27610(7) 0.0277(6) Uani 1 1 d . . .
H85 H 0.0987 1.0361 0.2927 0.033 Uiso 1 1 calc R . .
C86 C 0.1038(2) 1.00563(9) 0.22182(7) 0.0290(6) Uani 1 1 d . . .
C87 C 0.0654(2) 0.92553(9) 0.23072(7) 0.0301(6) Uani 1 1 d . . .
H87 H 0.1360 0.9174 0.2145 0.036 Uiso 1 1 calc R . .
C88 C 0.0601(3) 0.89319(9) 0.26327(7) 0.0336(6) Uani 1 1 d . . .
H88A H 0.1299 0.8984 0.2796 0.050 Uiso 1 1 calc R . .
H88B H 0.0624 0.8623 0.2541 0.050 Uiso 1 1 calc R . .
H88C H -0.0156 0.8980 0.2771 0.050 Uiso 1 1 calc R . .
C89 C -0.0526(2) 0.92021(9) 0.20857(7) 0.0292(6) Uani 1 1 d . . .
C90 C -0.1501(2) 0.94825(9) 0.21365(7) 0.0289(6) Uani 1 1 d . . .
H90 H -0.1409 0.9737 0.2293 0.035 Uiso 1 1 calc R . .
C91 C -0.2638(3) 0.94078(10) 0.19648(7) 0.0330(6) Uani 1 1 d . . .
H91 H -0.3293 0.9610 0.2005 0.040 Uiso 1 1 calc R . .
C92 C -0.2789(3) 0.90438(9) 0.17407(7) 0.0347(6) Uani 1 1 d . . .
H92 H -0.3558 0.8990 0.1629 0.042 Uiso 1 1 calc R . .
C93 C -0.1811(3) 0.87456(10) 0.16728(7) 0.0340(6) Uani 1 1 d . . .
C94 C -0.1958(3) 0.83718(11) 0.14322(9) 0.0481(8) Uani 1 1 d . . .
H94 H -0.2721 0.8322 0.1315 0.058 Uiso 1 1 calc R . .
C95 C -0.1013(4) 0.80829(13) 0.13679(11) 0.0623(10) Uani 1 1 d . . .
H95 H -0.1128 0.7830 0.1212 0.075 Uiso 1 1 calc R . .
C96 C 0.0129(4) 0.81607(12) 0.15328(10) 0.0553(9) Uani 1 1 d . . .
H96 H 0.0787 0.7963 0.1481 0.066 Uiso 1 1 calc R . .
C97 C 0.0303(3) 0.85183(10) 0.17671(8) 0.0401(7) Uani 1 1 d . . .
H97 H 0.1078 0.8562 0.1878 0.048 Uiso 1 1 calc R . .
C98 C -0.0660(3) 0.88251(10) 0.18467(7) 0.0341(6) Uani 1 1 d . . .
N1T N 0.7932(2) 0.98808(7) 0.34425(6) 0.0292(5) Uani 1 1 d . . .
C1T C 0.7421(2) 1.02116(9) 0.37218(7) 0.0308(6) Uani 1 1 d . . .
H1T1 H 0.6941 1.0043 0.3908 0.037 Uiso 1 1 calc R . .
H1T2 H 0.6854 1.0416 0.3591 0.037 Uiso 1 1 calc R . .
C2T C 0.8364(2) 1.04940(9) 0.39253(7) 0.0318(6) Uani 1 1 d . . .
H2T1 H 0.8979 1.0603 0.3746 0.038 Uiso 1 1 calc R . .
H2T2 H 0.8786 1.0305 0.4111 0.038 Uiso 1 1 calc R . .
C3T C 0.7773(3) 1.08951(10) 0.41199(8) 0.0358(6) Uani 1 1 d . . .
H3T1 H 0.7027 1.0792 0.4248 0.043 Uiso 1 1 calc R . .
H3T2 H 0.8340 1.1009 0.4311 0.043 Uiso 1 1 calc R . .
C4T C 0.7444(3) 1.12753(10) 0.38628(9) 0.0427(7) Uani 1 1 d . . .
H4T1 H 0.8187 1.1401 0.3754 0.064 Uiso 1 1 calc R . .
H4T2 H 0.7016 1.1509 0.4002 0.064 Uiso 1 1 calc R . .
H4T3 H 0.6915 1.1163 0.3665 0.064 Uiso 1 1 calc R . .
C5T C 0.9063(2) 0.96484(10) 0.35943(7) 0.0313(6) Uani 1 1 d . . .
H5T1 H 0.9702 0.9878 0.3634 0.038 Uiso 1 1 calc R . .
H5T2 H 0.9369 0.9437 0.3404 0.038 Uiso 1 1 calc R . .
C6T C 0.8879(3) 0.93890(10) 0.39576(8) 0.0353(6) Uani 1 1 d . . .
H6T1 H 0.9527 0.9477 0.4134 0.042 Uiso 1 1 calc R . .
H6T2 H 0.8090 0.9480 0.4067 0.042 Uiso 1 1 calc R . .
C7T C 0.8892(3) 0.88794(10) 0.39157(8) 0.0432(7) Uani 1 1 d . . .
H7T1 H 0.9676 0.8785 0.3805 0.052 Uiso 1 1 calc R . .
H7T2 H 0.8231 0.8787 0.3745 0.052 Uiso 1 1 calc R . .
C8T C 0.8724(3) 0.86429(11) 0.42906(8) 0.0446(7) Uani 1 1 d . . .
H8T1 H 0.9366 0.8739 0.4462 0.067 Uiso 1 1 calc R . .
H8T2 H 0.8771 0.8317 0.4255 0.067 Uiso 1 1 calc R . .
H8T3 H 0.7927 0.8721 0.4394 0.067 Uiso 1 1 calc R . .
C9T C 0.6927(3) 0.95437(9) 0.33604(7) 0.0335(6) Uani 1 1 d . . .
H9T1 H 0.6191 0.9710 0.3282 0.040 Uiso 1 1 calc R . .
H9T2 H 0.6726 0.9382 0.3592 0.040 Uiso 1 1 calc R . .
C10T C 0.7236(3) 0.91985(10) 0.30619(8) 0.0370(7) Uani 1 1 d . . .
H10A H 0.7291 0.9350 0.2818 0.044 Uiso 1 1 calc R . .
H10B H 0.8038 0.9062 0.3117 0.044 Uiso 1 1 calc R . .
C11T C 0.6277(3) 0.88333(10) 0.30442(9) 0.0413(7) Uani 1 1 d . . .
H11A H 0.5473 0.8970 0.2994 0.050 Uiso 1 1 calc R . .
H11B H 0.6231 0.8679 0.3287 0.050 Uiso 1 1 calc R . .
C12T C 0.6566(3) 0.84921(11) 0.27434(10) 0.0502(8) Uani 1 1 d . . .
H12D H 0.6532 0.8638 0.2500 0.075 Uiso 1 1 calc R . .
H12E H 0.5968 0.8248 0.2752 0.075 Uiso 1 1 calc R . .
H12F H 0.7383 0.8370 0.2784 0.075 Uiso 1 1 calc R . .
C13T C 0.8314(2) 1.01335(9) 0.30934(7) 0.0309(6) Uani 1 1 d . . .
H13A H 0.8859 1.0382 0.3168 0.037 Uiso 1 1 calc R . .
H13B H 0.8795 0.9927 0.2936 0.037 Uiso 1 1 calc R . .
C14T C 0.7287(2) 1.03280(9) 0.28590(7) 0.0319(6) Uani 1 1 d . . .
H14A H 0.6679 1.0473 0.3022 0.038 Uiso 1 1 calc R . .
H14B H 0.6877 1.0083 0.2722 0.038 Uiso 1 1 calc R . .
C15T C 0.7789(3) 1.06741(9) 0.25839(7) 0.0331(6) Uani 1 1 d . . .
H15A H 0.8528 1.0550 0.2465 0.040 Uiso 1 1 calc R . .
H15B H 0.7177 1.0726 0.2387 0.040 Uiso 1 1 calc R . .
C16T C 0.8110(3) 1.11244(9) 0.27634(8) 0.0392(7) Uani 1 1 d . . .
H16A H 0.7372 1.1261 0.2866 0.059 Uiso 1 1 calc R . .
H16B H 0.8463 1.1324 0.2576 0.059 Uiso 1 1 calc R . .
H16C H 0.8700 1.1076 0.2963 0.059 Uiso 1 1 calc R . .
N2T N 0.9665(2) 0.98030(7) 0.08945(6) 0.0288(5) Uani 1 1 d . . .
C17T C 0.8793(3) 0.96547(10) 0.05931(7) 0.0337(6) Uani 1 1 d . . .
H17A H 0.9274 0.9547 0.0379 0.040 Uiso 1 1 calc R . .
H17B H 0.8319 0.9919 0.0510 0.040 Uiso 1 1 calc R . .
C18T C 0.7902(3) 0.92841(11) 0.07069(8) 0.0407(7) Uani 1 1 d . . .
H18A H 0.8356 0.9036 0.0826 0.049 Uiso 1 1 calc R . .
H18B H 0.7316 0.9405 0.0890 0.049 Uiso 1 1 calc R . .
C19T C 0.7214(3) 0.91051(11) 0.03749(8) 0.0437(7) Uani 1 1 d . . .
H19A H 0.6844 0.9360 0.0240 0.052 Uiso 1 1 calc R . .
H19B H 0.6544 0.8910 0.0463 0.052 Uiso 1 1 calc R . .
C20T C 0.8005(3) 0.88399(11) 0.01085(9) 0.0508(8) Uani 1 1 d . . .
H20A H 0.8608 0.9040 -0.0004 0.076 Uiso 1 1 calc R . .
H20B H 0.7494 0.8709 -0.0086 0.076 Uiso 1 1 calc R . .
H20C H 0.8423 0.8600 0.0244 0.076 Uiso 1 1 calc R . .
C21T C 0.8977(3) 0.99623(9) 0.12344(7) 0.0320(6) Uani 1 1 d . . .
H21A H 0.9568 1.0086 0.1415 0.038 Uiso 1 1 calc R . .
H21B H 0.8578 0.9701 0.1352 0.038 Uiso 1 1 calc R . .
C22T C 0.8009(3) 1.03193(11) 0.11551(8) 0.0415(7) Uani 1 1 d . . .
H22A H 0.7256 1.0173 0.1065 0.050 Uiso 1 1 calc R . .
H22B H 0.8303 1.0524 0.0958 0.050 Uiso 1 1 calc R . .
C23T C 0.7728(3) 1.05903(11) 0.15068(9) 0.0458(8) Uani 1 1 d . . .
H23A H 0.6971 1.0764 0.1467 0.055 Uiso 1 1 calc R . .
H23B H 0.7583 1.0380 0.1715 0.055 Uiso 1 1 calc R . .
C24T C 0.8732(3) 1.09076(11) 0.16132(9) 0.0474(8) Uani 1 1 d . . .
H24A H 0.9454 1.0736 0.1685 0.071 Uiso 1 1 calc R . .
H24B H 0.8466 1.1093 0.1822 0.071 Uiso 1 1 calc R . .
H24C H 0.8929 1.1101 0.1402 0.071 Uiso 1 1 calc R . .
C25T C 1.0477(3) 0.94167(9) 0.10230(7) 0.0314(6) Uani 1 1 d . . .
H25A H 1.1032 0.9530 0.1218 0.038 Uiso 1 1 calc R . .
H25B H 0.9957 0.9183 0.1137 0.038 Uiso 1 1 calc R . .
C26T C 1.1227(3) 0.92042(11) 0.07241(9) 0.0444(7) Uani 1 1 d . . .
H26A H 1.1764 0.9433 0.0611 0.053 Uiso 1 1 calc R . .
H26B H 1.0683 0.9087 0.0528 0.053 Uiso 1 1 calc R . .
C27T C 1.1992(4) 0.88268(13) 0.08753(10) 0.0605(10) Uani 1 1 d . . .
H27A H 1.2515 0.8947 0.1075 0.073 Uiso 1 1 calc R . .
H27B H 1.1444 0.8601 0.0988 0.073 Uiso 1 1 calc R . .
C28T C 1.2774(4) 0.85992(12) 0.06020(11) 0.0668(11) Uani 1 1 d . . .
H28A H 1.2316 0.8552 0.0372 0.100 Uiso 1 1 calc R . .
H28B H 1.3035 0.8309 0.0701 0.100 Uiso 1 1 calc R . .
H28C H 1.3490 0.8785 0.0551 0.100 Uiso 1 1 calc R . .
C29T C 1.0453(2) 1.01756(9) 0.07331(7) 0.0293(6) Uani 1 1 d . . .
H29D H 1.0787 1.0071 0.0493 0.035 Uiso 1 1 calc R . .
H29E H 0.9926 1.0437 0.0681 0.035 Uiso 1 1 calc R . .
C30T C 1.1503(3) 1.03311(9) 0.09732(7) 0.0319(6) Uani 1 1 d . . .
H30D H 1.2212 1.0131 0.0935 0.038 Uiso 1 1 calc R . .
H30E H 1.1266 1.0314 0.1238 0.038 Uiso 1 1 calc R . .
C31T C 1.1850(3) 1.08104(9) 0.08765(7) 0.0329(6) Uani 1 1 d . . .
H31D H 1.1167 1.1012 0.0941 0.039 Uiso 1 1 calc R . .
H31E H 1.1986 1.0832 0.0606 0.039 Uiso 1 1 calc R . .
C32T C 1.2993(3) 1.09660(10) 0.10786(8) 0.0394(7) Uani 1 1 d . . .
H32A H 1.2890 1.0921 0.1346 0.059 Uiso 1 1 calc R . .
H32B H 1.3130 1.1285 0.1028 0.059 Uiso 1 1 calc R . .
H32C H 1.3694 1.0792 0.0992 0.059 Uiso 1 1 calc R . .
C1S C 0.8806(13) 0.7576(5) 0.2309(4) 0.256(6) Uiso 1 1 d D . .
C2S C 1.0104(11) 0.7506(4) 0.2475(3) 0.190(4) Uiso 1 1 d D . .
C3S C 0.9980(12) 0.7636(4) 0.2896(3) 0.201(4) Uiso 1 1 d D . .
C4S C 0.959(4) 0.7512(12) 0.3304(5) 0.59(2) Uiso 1 1 d D . .
C5S C 0.9716(17) 0.7369(5) 0.3714(4) 0.284(7) Uiso 1 1 d D . .

loop_
_atom_site_aniso_label
_atom_site_aniso_U_11
_atom_site_aniso_U_22
_atom_site_aniso_U_33
_atom_site_aniso_U_23
_atom_site_aniso_U_13
_atom_site_aniso_U_12
S1 0.0313(3) 0.0278(3) 0.0222(3) -0.0013(2) -0.0008(2) 0.0022(3)
O1 0.0479(12) 0.0444(11) 0.0290(9) -0.0048(9) -0.0018(9) 0.0198(10)
O2 0.0291(10) 0.0381(10) 0.0269(9) -0.0054(8) -0.0036(8) -0.0002(8)
O3 0.0348(11) 0.0427(11) 0.0292(10) 0.0042(8) 0.0025(8) -0.0081(9)
O4 0.0289(10) 0.0341(10) 0.0237(9) 0.0029(7) 0.0000(7) 0.0016(8)
O5 0.0327(10) 0.0416(11) 0.0235(9) 0.0005(8) -0.0011(8) -0.0022(9)
O6 0.0317(10) 0.0495(11) 0.0220(9) -0.0013(8) -0.0019(7) -0.0003(9)
N1 0.0257(11) 0.0317(11) 0.0231(10) 0.0007(9) 0.0011(9) -0.0013(10)
N2 0.0262(11) 0.0256(11) 0.0233(10) 0.0000(8) 0.0020(8) -0.0010(9)
N3 0.0300(12) 0.0234(10) 0.0237(10) -0.0011(8) 0.0000(9) -0.0005(9)
N4 0.0256(11) 0.0276(11) 0.0241(10) -0.0013(9) 0.0000(9) 0.0003(9)
N5 0.0245(11) 0.0310(11) 0.0229(10) -0.0011(9) -0.0003(8) 0.0007(9)
N6 0.0297(12) 0.0340(12) 0.0232(10) -0.0011(9) -0.0004(9) 0.0013(10)
C1 0.0257(14) 0.0347(14) 0.0247(12) -0.0007(11) 0.0019(10) 0.0025(11)
C2 0.0262(13) 0.0368(14) 0.0276(13) -0.0008(11) 0.0030(11) 0.0001(12)
C3 0.0298(14) 0.0471(16) 0.0303(14) -0.0032(13) -0.0012(11) -0.0010(13)
C4 0.0295(15) 0.0514(17) 0.0322(14) -0.0034(13) -0.0049(12) 0.0041(13)
C5 0.0334(15) 0.0400(15) 0.0274(13) -0.0025(11) -0.0010(12) 0.0068(13)
C6 0.0483(18) 0.0427(16) 0.0331(14) 0.0002(13) -0.0086(14) 0.0115(15)
C7 0.065(2) 0.0408(16) 0.0325(15) 0.0059(13) -0.0013(15) 0.0117(16)
C8 0.059(2) 0.0321(15) 0.0359(15) 0.0039(12) 0.0084(14) 0.0039(15)
C9 0.0365(16) 0.0357(15) 0.0311(14) -0.0009(12) 0.0048(12) 0.0020(13)
C10 0.0314(15) 0.0336(14) 0.0237(12) -0.0019(11) 0.0030(11) 0.0047(12)
C11 0.0243(14) 0.0361(14) 0.0275(13) 0.0015(11) 0.0012(10) -0.0012(12)
C12 0.0279(14) 0.0361(15) 0.0309(14) -0.0007(11) -0.0020(11) -0.0022(12)
C13 0.0196(12) 0.0355(14) 0.0266(13) -0.0009(11) -0.0016(10) -0.0044(11)
C14 0.0204(13) 0.0335(14) 0.0253(12) 0.0002(11) -0.0023(10) -0.0037(11)
C15 0.0255(14) 0.0387(15) 0.0249(12) -0.0044(11) 0.0011(11) 0.0001(12)
C16 0.0306(15) 0.0330(14) 0.0313(14) -0.0057(11) 0.0031(11) -0.0030(12)
C17 0.0267(14) 0.0294(13) 0.0335(14) -0.0001(11) 0.0005(11) -0.0024(11)
C18 0.0245(13) 0.0322(13) 0.0240(12) -0.0007(10) 0.0018(10) -0.0051(11)
C19 0.0213(13) 0.0331(14) 0.0264(13) -0.0036(11) 0.0018(10) -0.0026(11)
C20 0.0288(14) 0.0264(13) 0.0285(14) -0.0009(11) 0.0003(11) -0.0019(11)
C21 0.0290(14) 0.0237(12) 0.0289(14) 0.0000(10) 0.0013(11) -0.0010(11)
C22 0.0266(14) 0.0290(13) 0.0241(12) -0.0001(11) -0.0004(10) 0.0005(11)
C23 0.0353(15) 0.0273(13) 0.0235(13) -0.0017(10) -0.0004(11) -0.0010(12)
C24 0.0292(14) 0.0278(13) 0.0295(13) -0.0004(11) 0.0034(11) 0.0013(11)
C25 0.0289(14) 0.0338(14) 0.0244(13) 0.0018(11) 0.0015(10) 0.0026(12)
C26 0.0225(13) 0.0266(13) 0.0257(12) -0.0019(10) -0.0001(10) 0.0000(11)
C27 0.0229(13) 0.0284(13) 0.0264(13) -0.0008(10) -0.0011(10) 0.0010(11)
C28 0.0465(18) 0.0295(14) 0.0275(14) -0.0009(11) 0.0024(12) -0.0034(13)
C29 0.0418(17) 0.0339(15) 0.0447(17) 0.0019(13) 0.0056(14) -0.0041(14)
C30 0.083(3) 0.0379(16) 0.0301(15) 0.0037(13) 0.0049(16) -0.0164(17)
C31 0.0467(19) 0.0304(15) 0.0532(18) 0.0104(13) -0.0023(15) 0.0030(14)
C32 0.0228(13) 0.0286(13) 0.0256(12) 0.0012(10) -0.0012(10) -0.0010(11)
C33 0.0284(14) 0.0292(13) 0.0236(12) 0.0004(10) -0.0016(10) 0.0032(11)
C34 0.0304(14) 0.0312(13) 0.0242(12) -0.0020(10) -0.0002(11) 0.0024(11)
C35 0.0259(13) 0.0275(13) 0.0261(13) -0.0014(10) -0.0013(10) 0.0014(11)
C36 0.0222(13) 0.0302(13) 0.0260(13) -0.0009(10) -0.0001(10) 0.0030(11)
C37 0.0224(13) 0.0279(13) 0.0253(13) -0.0022(10) 0.0010(10) 0.0004(10)
C38 0.0250(14) 0.0268(13) 0.0304(13) -0.0014(11) 0.0000(11) 0.0017(11)
C39 0.0369(15) 0.0304(14) 0.0274(13) -0.0034(11) -0.0006(11) 0.0023(12)
C40 0.0483(18) 0.0294(14) 0.0265(13) -0.0059(11) -0.0003(12) 0.0013(13)
C41 0.0429(17) 0.0262(13) 0.0309(14) 0.0008(11) -0.0006(12) 0.0015(12)
C42 0.0306(14) 0.0297(13) 0.0252(13) -0.0033(11) 0.0005(11) -0.0001(11)
C43 0.0247(13) 0.0252(13) 0.0279(13) -0.0021(10) -0.0022(10) 0.0042(11)
C44 0.078(2) 0.0285(15) 0.0301(15) -0.0046(12) 0.0067(15) 0.0040(16)
C45 0.093(3) 0.0250(15) 0.0450(18) -0.0068(13) -0.0060(18) -0.0055(17)
C46 0.078(3) 0.0356(17) 0.052(2) -0.0028(14) 0.0200(18) 0.0119(18)
C47 0.142(4) 0.0304(16) 0.0329(17) -0.0082(13) 0.006(2) 0.009(2)
C48 0.0331(15) 0.0210(12) 0.0309(15) -0.0022(10) -0.0007(11) 0.0020(11)
C49 0.0307(14) 0.0244(12) 0.0301(14) -0.0007(10) -0.0002(11) 0.0007(11)
C50 0.0297(14) 0.0249(13) 0.0340(15) -0.0022(11) -0.0007(11) 0.0010(11)
C51 0.0291(14) 0.0273(13) 0.0293(14) -0.0027(11) 0.0021(11) 0.0010(11)
C52 0.0219(13) 0.0343(14) 0.0277(13) -0.0016(11) -0.0015(11) -0.0017(11)
C53 0.0261(13) 0.0287(13) 0.0297(13) -0.0034(11) -0.0005(11) 0.0002(11)
C54 0.0254(14) 0.0318(14) 0.0295(13) 0.0000(11) 0.0015(11) -0.0014(11)
C55 0.0237(13) 0.0321(14) 0.0242(12) -0.0027(11) -0.0003(10) -0.0025(11)
C56 0.0202(13) 0.0308(13) 0.0275(13) -0.0011(10) -0.0002(10) -0.0014(11)
C57 0.0208(13) 0.0292(13) 0.0284(13) -0.0019(10) -0.0017(10) -0.0016(11)
C58 0.0469(18) 0.0327(15) 0.0385(16) -0.0007(12) 0.0085(14) -0.0029(13)
C59 0.052(4) 0.030(3) 0.040(3) 0.000(2) 0.006(3) -0.003(3)
C60 0.071(5) 0.033(3) 0.061(4) 0.006(3) 0.039(4) -0.003(3)
C61 0.096(5) 0.033(3) 0.035(3) 0.003(2) -0.022(3) 0.004(3)
C592 0.050(5) 0.045(4) 0.073(6) 0.010(4) 0.018(4) -0.009(4)
C602 0.096(8) 0.044(4) 0.044(5) 0.006(4) 0.023(5) 0.018(5)
C612 0.057(5) 0.038(4) 0.045(4) 0.001(3) -0.002(4) 0.002(4)
C62 0.0224(13) 0.0301(13) 0.0287(13) -0.0006(11) -0.0008(10) -0.0006(11)
C63 0.0239(13) 0.0330(13) 0.0251(12) -0.0019(11) 0.0005(10) -0.0032(11)
C64 0.0257(13) 0.0300(13) 0.0257(12) -0.0056(10) 0.0021(10) -0.0033(11)
C65 0.0205(13) 0.0304(13) 0.0293(13) -0.0024(11) -0.0015(10) -0.0023(11)
C66 0.0202(12) 0.0304(13) 0.0276(13) 0.0002(11) -0.0005(10) -0.0040(11)
C67 0.0203(12) 0.0302(13) 0.0268(12) -0.0024(11) -0.0001(10) -0.0013(10)
C68 0.0223(13) 0.0288(13) 0.0264(13) -0.0014(10) -0.0013(10) -0.0025(11)
C69 0.0273(14) 0.0318(13) 0.0267(13) -0.0028(11) 0.0007(11) -0.0016(11)
C70 0.0281(14) 0.0274(13) 0.0337(14) -0.0020(11) -0.0008(11) -0.0042(11)
C71 0.0286(14) 0.0291(13) 0.0315(14) 0.0022(11) 0.0005(11) -0.0023(12)
C72 0.0248(13) 0.0296(13) 0.0286(13) 0.0001(11) -0.0007(11) -0.0050(11)
C73 0.0210(13) 0.0280(13) 0.0280(13) -0.0025(10) -0.0007(10) -0.0025(11)
C74 0.0479(18) 0.0268(14) 0.0352(15) -0.0010(12) 0.0019(13) -0.0031(13)
C75 0.070(2) 0.0458(18) 0.056(2) -0.0083(16) -0.0083(18) 0.0253(18)
C76 0.073(3) 0.0369(17) 0.0520(19) -0.0110(15) 0.0091(18) -0.0176(17)
C77 0.058(2) 0.0310(15) 0.0410(16) -0.0058(13) 0.0099(15) 0.0037(14)
C78 0.0269(14) 0.0272(13) 0.0315(14) 0.0016(11) 0.0008(11) -0.0014(11)
C79 0.0285(14) 0.0277(13) 0.0318(15) 0.0019(11) -0.0011(11) 0.0005(11)
C80 0.0228(13) 0.0369(14) 0.0279(13) 0.0014(11) -0.0017(11) 0.0015(11)
C81 0.0366(16) 0.0382(15) 0.0314(14) 0.0036(12) -0.0014(12) -0.0002(13)
C82 0.0385(17) 0.0437(16) 0.0327(14) 0.0095(13) -0.0001(13) -0.0013(14)
C83 0.0320(15) 0.0454(16) 0.0255(13) 0.0064(12) -0.0009(11) 0.0009(13)
C84 0.0219(13) 0.0348(14) 0.0300(13) 0.0017(11) -0.0026(11) 0.0029(12)
C85 0.0226(13) 0.0373(14) 0.0232(12) 0.0043(11) -0.0003(10) 0.0018(11)
C86 0.0197(13) 0.0426(15) 0.0246(13) -0.0016(11) -0.0004(10) 0.0032(11)
C87 0.0268(14) 0.0380(15) 0.0256(13) -0.0018(11) -0.0009(11) 0.0042(12)
C88 0.0338(16) 0.0312(14) 0.0357(15) -0.0010(12) -0.0050(12) 0.0043(12)
C89 0.0292(14) 0.0331(14) 0.0253(13) 0.0022(11) 0.0005(11) 0.0003(12)
C90 0.0258(14) 0.0346(14) 0.0264(13) 0.0020(11) -0.0014(10) -0.0010(12)
C91 0.0281(14) 0.0396(15) 0.0314(14) 0.0047(12) 0.0018(11) 0.0017(12)
C92 0.0289(15) 0.0418(15) 0.0333(14) 0.0064(12) -0.0026(12) -0.0082(13)
C93 0.0346(15) 0.0386(15) 0.0290(13) 0.0023(11) -0.0018(12) -0.0049(13)
C94 0.052(2) 0.0470(18) 0.0451(18) -0.0062(14) -0.0114(15) -0.0051(16)
C95 0.071(3) 0.057(2) 0.059(2) -0.0272(18) -0.0048(19) 0.008(2)
C96 0.061(2) 0.052(2) 0.053(2) -0.0162(16) -0.0081(17) 0.0137(18)
C97 0.0396(17) 0.0453(17) 0.0355(15) -0.0083(13) -0.0003(13) 0.0078(14)
C98 0.0365(16) 0.0391(15) 0.0267(13) 0.0002(11) -0.0002(12) -0.0002(13)
N1T 0.0249(11) 0.0340(12) 0.0286(11) 0.0017(9) 0.0026(9) 0.0000(10)
C1T 0.0278(14) 0.0383(15) 0.0263(13) -0.0012(11) 0.0054(11) 0.0032(12)
C2T 0.0224(14) 0.0402(15) 0.0327(14) 0.0003(12) 0.0008(11) 0.0027(12)
C3T 0.0278(15) 0.0457(16) 0.0339(15) -0.0070(12) 0.0005(12) 0.0005(13)
C4T 0.0333(16) 0.0393(16) 0.0554(19) -0.0026(14) -0.0085(14) 0.0018(13)
C5T 0.0216(13) 0.0404(15) 0.0320(14) 0.0006(12) -0.0006(11) 0.0041(12)
C6T 0.0275(15) 0.0450(16) 0.0333(14) 0.0024(12) -0.0016(11) 0.0006(13)
C7T 0.0451(18) 0.0449(17) 0.0397(16) 0.0015(13) 0.0006(14) 0.0071(15)
C8T 0.0385(17) 0.0488(18) 0.0465(18) 0.0093(14) -0.0008(14) 0.0083(15)
C9T 0.0270(14) 0.0394(15) 0.0342(14) -0.0004(12) 0.0046(12) -0.0041(12)
C10T 0.0353(16) 0.0380(15) 0.0377(15) -0.0031(12) 0.0024(12) -0.0077(13)
C11T 0.0414(17) 0.0338(15) 0.0486(17) 0.0038(13) -0.0074(14) -0.0047(14)
C12T 0.0464(19) 0.0420(17) 0.062(2) -0.0066(16) -0.0017(16) -0.0103(15)
C13T 0.0270(14) 0.0382(15) 0.0275(13) 0.0037(11) 0.0057(11) -0.0030(12)
C14T 0.0252(14) 0.0400(15) 0.0306(13) -0.0024(12) 0.0015(11) -0.0030(12)
C15T 0.0288(15) 0.0397(15) 0.0308(14) -0.0007(12) 0.0018(11) 0.0018(12)
C16T 0.0368(16) 0.0352(15) 0.0457(16) 0.0005(13) 0.0005(13) 0.0004(13)
N2T 0.0283(11) 0.0345(12) 0.0236(10) -0.0014(9) -0.0005(9) -0.0029(10)
C17T 0.0331(15) 0.0413(15) 0.0266(13) 0.0000(12) -0.0057(11) -0.0078(13)
C18T 0.0387(16) 0.0512(18) 0.0322(15) -0.0019(13) -0.0005(13) -0.0138(15)
C19T 0.0412(18) 0.0451(17) 0.0449(17) 0.0073(14) -0.0140(14) -0.0133(15)
C20T 0.059(2) 0.0511(19) 0.0422(17) -0.0067(14) -0.0020(16) -0.0182(17)
C21T 0.0303(14) 0.0391(15) 0.0265(13) -0.0017(11) 0.0042(11) 0.0000(12)
C22T 0.0308(15) 0.0548(18) 0.0388(16) -0.0030(14) -0.0025(12) 0.0062(14)
C23T 0.0435(19) 0.0479(17) 0.0460(17) -0.0004(14) 0.0116(14) 0.0113(15)
C24T 0.056(2) 0.0425(16) 0.0436(17) 0.0000(14) 0.0010(15) 0.0084(16)
C25T 0.0288(14) 0.0347(14) 0.0306(14) 0.0029(11) -0.0010(11) -0.0008(12)
C26T 0.0478(19) 0.0435(17) 0.0419(17) -0.0011(14) 0.0104(14) 0.0042(15)
C27T 0.058(2) 0.069(2) 0.054(2) -0.0023(18) 0.0067(17) 0.023(2)
C28T 0.079(3) 0.049(2) 0.072(2) 0.0124(18) 0.036(2) 0.010(2)
C29T 0.0283(13) 0.0332(14) 0.0265(13) 0.0031(11) -0.0010(11) -0.0062(12)
C30T 0.0322(15) 0.0343(14) 0.0294(13) 0.0027(11) -0.0038(11) -0.0057(12)
C31T 0.0310(15) 0.0358(14) 0.0319(14) 0.0019(12) -0.0041(12) -0.0026(13)
C32T 0.0401(17) 0.0422(16) 0.0358(15) 0.0028(12) -0.0071(13) -0.0115(14)

loop_
_atom_type_symbol
_atom_type_description
_atom_type_scat_dispersion_real
_atom_type_scat_dispersion_imag
_atom_type_scat_source
C C 0.0033 0.0016 'International Tables Vol C Tables 4.2.6.8 and 6.1.1.4'
H H 0.0000 0.0000 'International Tables Vol C Tables 4.2.6.8 and 6.1.1.4'
N N 0.0061 0.0033 'International Tables Vol C Tables 4.2.6.8 and 6.1.1.4'
O O 0.0106 0.0060 'International Tables Vol C Tables 4.2.6.8 and 6.1.1.4'
S S 0.1246 0.1234 'International Tables Vol C Tables 4.2.6.8 and 6.1.1.4'

loop_
_geom_angle_atom_site_label_1
_geom_angle_atom_site_label_2
_geom_angle_atom_site_label_3
_geom_angle
O1 S1 O4 109.69(11)
O1 S1 O2 108.99(12)
O4 S1 O2 110.77(11)
O1 S1 O3 110.98(12)
O4 S1 O3 107.20(11)
O2 S1 O3 109.21(11)
C13 N1 C11 120.2(2)
C27 N2 C37 108.5(2)
C43 N3 C36 107.7(2)
C57 N4 C67 107.8(2)
C73 N5 C66 108.3(2)
C86 N6 C87 120.5(2)
C2 C1 C10 118.8(2)
C2 C1 C11 121.9(2)
C10 C1 C11 119.0(2)
C1 C2 C3 122.0(3)
C4 C3 C2 120.1(3)
C3 C4 C5 120.8(3)
C4 C5 C6 121.9(3)
C4 C5 C10 119.5(2)
C6 C5 C10 118.6(3)
C7 C6 C5 122.1(3)
C6 C7 C8 119.5(3)
C9 C8 C7 120.7(3)
C8 C9 C10 121.6(3)
C9 C10 C5 117.6(2)
C9 C10 C1 123.7(3)
C5 C10 C1 118.7(2)
N1 C11 C1 112.9(2)
N1 C11 C12 108.4(2)
C1 C11 C12 107.8(2)
O5 C13 N1 121.3(2)
O5 C13 C14 120.2(2)
N1 C13 C14 118.3(2)
C19 C14 C15 119.6(2)
C19 C14 C13 123.3(2)
C15 C14 C13 117.1(2)
C16 C15 C14 120.3(2)
C15 C16 C17 120.5(3)
C16 C17 C18 120.6(2)
C17 C18 C19 118.7(2)
C17 C18 C20 121.0(2)
C19 C18 C20 120.3(2)
C14 C19 C18 120.3(2)
C21 C20 C18 178.8(3)
C20 C21 C22 176.6(3)
C23 C22 C27 117.1(2)
C23 C22 C21 122.2(2)
C27 C22 C21 120.6(2)
C22 C23 C24 123.2(2)
C25 C24 C23 118.3(2)
C25 C24 C28 122.5(2)
C23 C24 C28 119.2(2)
C26 C25 C24 120.4(2)
C25 C26 C27 119.6(2)
C25 C26 C32 134.3(2)
C27 C26 C32 106.0(2)
N2 C27 C22 128.9(2)
N2 C27 C26 109.6(2)
C22 C27 C26 121.4(2)
C30 C28 C31 109.1(3)
C30 C28 C24 112.2(2)
C31 C28 C24 109.8(2)
C30 C28 C29 107.3(3)
C31 C28 C29 109.2(2)
C24 C28 C29 109.2(2)
C37 C32 C33 120.4(2)
C37 C32 C26 105.9(2)
C33 C32 C26 133.6(2)
C34 C33 C32 119.8(2)
C33 C34 C35 120.0(2)
C36 C35 C34 120.1(2)
C36 C35 C38 105.7(2)
C34 C35 C38 134.2(2)
N3 C36 C37 129.8(2)
N3 C36 C35 110.2(2)
C37 C36 C35 119.9(2)
N2 C37 C36 130.4(2)
N2 C37 C32 109.9(2)
C36 C37 C32 119.7(2)
C39 C38 C43 119.4(2)
C39 C38 C35 133.8(2)
C43 C38 C35 106.7(2)
C40 C39 C38 120.3(2)
C39 C40 C41 118.8(2)
C39 C40 C44 122.3(2)
C41 C40 C44 118.5(2)
C42 C41 C40 122.9(2)
C41 C42 C43 116.7(2)
C41 C42 C48 122.0(2)
C43 C42 C48 121.3(2)
N3 C43 C42 128.4(2)
N3 C43 C38 109.6(2)
C42 C43 C38 121.9(2)
C45 C44 C46 110.0(3)
C45 C44 C47 107.6(3)
C46 C44 C47 109.4(3)
C45 C44 C40 111.5(3)
C46 C44 C40 107.2(3)
C47 C44 C40 111.1(2)
C49 C48 C42 174.5(3)
C48 C49 C50 177.9(3)
C51 C50 C49 178.5(3)
C50 C51 C52 177.1(3)
C53 C52 C57 117.0(2)
C53 C52 C51 121.3(2)
C57 C52 C51 121.7(2)
C52 C53 C54 122.8(2)
C55 C54 C53 118.4(2)
C55 C54 C58 120.8(2)
C53 C54 C58 120.8(2)
C54 C55 C56 120.5(2)
C55 C56 C57 119.6(2)
C55 C56 C62 133.8(2)
C57 C56 C62 106.5(2)
N4 C57 C52 128.3(2)
N4 C57 C56 110.0(2)
C52 C57 C56 121.7(2)
C602 C58 C59 130.1(4)
C602 C58 C54 114.8(4)
C59 C58 C54 115.1(3)
C602 C58 C60 50.9(5)
C59 C58 C60 110.5(4)
C54 C58 C60 109.3(3)
C602 C58 C612 112.0(5)
C59 C58 C612 48.5(4)
C54 C58 C612 110.1(4)
C60 C58 C612 140.5(4)
C602 C58 C61 54.6(5)
C59 C58 C61 108.6(4)
C54 C58 C61 107.9(3)
C60 C58 C61 104.9(4)
C612 C58 C61 64.7(4)
C602 C58 C592 110.6(6)
C59 C58 C592 56.9(4)
C54 C58 C592 103.4(4)
C60 C58 C592 62.8(5)
C612 C58 C592 105.2(5)
C61 C58 C592 148.6(4)
C67 C62 C63 120.3(2)
C67 C62 C56 105.9(2)
C63 C62 C56 133.7(2)
C64 C63 C62 119.6(2)
C63 C64 C65 120.2(2)
C66 C65 C64 120.3(2)
C66 C65 C68 106.0(2)
C64 C65 C68 133.7(2)
N5 C66 C67 130.6(2)
N5 C66 C65 109.7(2)
C67 C66 C65 119.6(2)
C66 C67 N4 130.2(2)
C66 C67 C62 119.7(2)
N4 C67 C62 109.9(2)
C69 C68 C73 119.7(2)
C69 C68 C65 134.5(2)
C73 C68 C65 105.8(2)
C70 C69 C68 120.6(2)
C69 C70 C71 118.4(2)
C69 C70 C74 122.7(2)
C71 C70 C74 118.9(2)
C72 C71 C70 123.0(2)
C71 C72 C73 117.1(2)
C71 C72 C78 122.4(2)
C73 C72 C78 120.5(2)
N5 C73 C72 128.6(2)
N5 C73 C68 110.2(2)
C72 C73 C68 121.2(2)
C75 C74 C77 108.2(3)
C75 C74 C76 110.1(3)
C77 C74 C76 107.9(3)
C75 C74 C70 110.0(2)
C77 C74 C70 112.1(2)
C76 C74 C70 108.4(3)
C79 C78 C72 174.1(3)
C78 C79 C80 179.0(3)
C81 C80 C85 119.4(2)
C81 C80 C79 120.7(2)
C85 C80 C79 119.9(2)
C82 C81 C80 119.9(3)
C83 C82 C81 120.4(3)
C82 C83 C84 120.4(3)
C83 C84 C85 119.7(3)
C83 C84 C86 117.8(2)
C85 C84 C86 122.5(2)
C84 C85 C80 120.2(2)
O6 C86 N6 121.3(2)
O6 C86 C84 120.5(2)
N6 C86 C84 118.1(2)
N6 C87 C88 108.6(2)
N6 C87 C89 113.1(2)
C88 C87 C89 107.7(2)
C90 C89 C98 118.7(3)
C90 C89 C87 121.9(2)
C98 C89 C87 119.0(2)
C89 C90 C91 122.5(3)
C92 C91 C90 119.5(3)
C91 C92 C93 120.7(3)
C92 C93 C94 120.7(3)
C92 C93 C98 119.4(2)
C94 C93 C98 119.9(3)
C95 C94 C93 120.7(3)
C94 C95 C96 120.1(3)
C97 C96 C95 120.8(3)
C96 C97 C98 121.1(3)
C89 C98 C97 123.4(3)
C89 C98 C93 119.2(3)
C97 C98 C93 117.4(3)
C1T N1T C9T 106.8(2)
C1T N1T C5T 111.0(2)
C9T N1T C5T 111.2(2)
C1T N1T C13T 109.2(2)
C9T N1T C13T 111.4(2)
C5T N1T C13T 107.21(19)
N1T C1T C2T 115.3(2)
C1T C2T C3T 111.3(2)
C4T C3T C2T 114.0(2)
N1T C5T C6T 115.3(2)
C7T C6T C5T 114.5(2)
C6T C7T C8T 111.6(3)
N1T C9T C10T 114.9(2)
C11T C10T C9T 111.1(2)
C10T C11T C12T 111.4(3)
C14T C13T N1T 116.2(2)
C13T C14T C15T 110.4(2)
C16T C15T C14T 113.5(2)
C17T N2T C21T 110.9(2)
C17T N2T C29T 107.33(19)
C21T N2T C29T 111.3(2)
C17T N2T C25T 111.5(2)
C21T N2T C25T 106.38(19)
C29T N2T C25T 109.4(2)
N2T C17T C18T 115.0(2)
C19T C18T C17T 111.2(2)
C18T C19T C20T 113.5(3)
N2T C21T C22T 114.4(2)
C21T C22T C23T 110.5(2)
C24T C23T C22T 113.3(3)
C26T C25T N2T 114.9(2)
C25T C26T C27T 111.2(3)
C28T C27T C26T 115.3(3)
C30T C29T N2T 115.9(2)
C29T C30T C31T 110.3(2)
C30T C31T C32T 112.5(2)
C1S C2S C3S 104.9(10)
C2S C3S C4S 150.0(18)
C5S C4S C3S 159(3)

loop_
_geom_bond_atom_site_label_1
_geom_bond_atom_site_label_2
_geom_bond_distance
S1 O1 1.465(2)
S1 O4 1.4730(18)
S1 O2 1.4809(19)
S1 O3 1.484(2)
O5 C13 1.233(3)
O6 C86 1.243(3)
N1 C13 1.356(3)
N1 C11 1.462(3)
N2 C27 1.365(3)
N2 C37 1.381(3)
N3 C43 1.380(3)
N3 C36 1.383(3)
N4 C57 1.378(3)
N4 C67 1.392(3)
N5 C73 1.368(3)
N5 C66 1.386(3)
N6 C86 1.348(3)
N6 C87 1.468(3)
C1 C2 1.370(4)
C1 C10 1.441(4)
C1 C11 1.518(4)
C2 C3 1.416(4)
C3 C4 1.359(4)
C4 C5 1.409(4)
C5 C6 1.420(4)
C5 C10 1.438(4)
C6 C7 1.350(5)
C7 C8 1.419(5)
C8 C9 1.359(4)
C9 C10 1.422(4)
C11 C12 1.541(4)
C13 C14 1.510(4)
C14 C19 1.394(4)
C14 C15 1.394(4)
C15 C16 1.376(4)
C16 C17 1.383(4)
C17 C18 1.398(4)
C18 C19 1.406(4)
C18 C20 1.443(4)
C20 C21 1.197(4)
C21 C22 1.445(4)
C22 C23 1.393(4)
C22 C27 1.402(4)
C23 C24 1.415(4)
C24 C25 1.400(4)
C24 C28 1.536(4)
C25 C26 1.397(4)
C26 C27 1.421(3)
C26 C32 1.449(4)
C28 C30 1.526(4)
C28 C31 1.527(4)
C28 C29 1.546(4)
C32 C37 1.408(3)
C32 C33 1.412(4)
C33 C34 1.383(4)
C34 C35 1.412(4)
C35 C36 1.410(3)
C35 C38 1.445(4)
C36 C37 1.391(4)
C38 C39 1.405(4)
C38 C43 1.410(4)
C39 C40 1.389(4)
C40 C41 1.413(4)
C40 C44 1.546(4)
C41 C42 1.398(4)
C42 C43 1.404(4)
C42 C48 1.431(4)
C44 C45 1.514(5)
C44 C46 1.517(6)
C44 C47 1.540(4)
C48 C49 1.215(4)
C49 C50 1.377(4)
C50 C51 1.205(4)
C51 C52 1.436(4)
C52 C53 1.397(4)
C52 C57 1.405(4)
C53 C54 1.418(4)
C54 C55 1.392(4)
C54 C58 1.535(4)
C55 C56 1.400(4)
C56 C57 1.407(4)
C56 C62 1.453(4)
C58 C602 1.470(7)
C58 C59 1.497(5)
C58 C60 1.545(7)
C58 C612 1.551(8)
C58 C61 1.574(6)
C58 C592 1.604(7)
C62 C67 1.409(4)
C62 C63 1.423(4)
C63 C64 1.368(4)
C64 C65 1.416(4)
C65 C66 1.411(4)
C65 C68 1.459(4)
C66 C67 1.388(4)
C68 C69 1.399(4)
C68 C73 1.413(4)
C69 C70 1.392(4)
C70 C71 1.409(4)
C70 C74 1.537(4)
C71 C72 1.397(4)
C72 C73 1.405(4)
C72 C78 1.443(4)
C74 C75 1.525(5)
C74 C77 1.525(4)
C74 C76 1.530(5)
C78 C79 1.202(4)
C79 C80 1.433(4)
C80 C81 1.398(4)
C80 C85 1.403(4)
C81 C82 1.394(4)
C82 C83 1.378(4)
C83 C84 1.392(4)
C84 C85 1.394(4)
C84 C86 1.503(4)
C87 C88 1.520(4)
C87 C89 1.531(4)
C89 C90 1.371(4)
C89 C98 1.424(4)
C90 C91 1.412(4)
C91 C92 1.363(4)
C92 C93 1.416(4)
C93 C94 1.421(4)
C93 C98 1.431(4)
C94 C95 1.369(5)
C95 C96 1.408(5)
C96 C97 1.374(4)
C97 C98 1.428(4)
N1T C1T 1.517(3)
N1T C9T 1.522(3)
N1T C5T 1.525(3)
N1T C13T 1.526(3)
C1T C2T 1.523(4)
C2T C3T 1.531(4)
C3T C4T 1.508(4)
C5T C6T 1.535(4)
C6T C7T 1.526(4)
C7T C8T 1.536(4)
C9T C10T 1.527(4)
C10T C11T 1.516(4)
C11T C12T 1.520(4)
C13T C14T 1.524(4)
C14T C15T 1.534(4)
C15T C16T 1.531(4)
N2T C17T 1.514(3)
N2T C21T 1.516(3)
N2T C29T 1.524(3)
N2T C25T 1.529(3)
C17T C18T 1.532(4)
C18T C19T 1.513(4)
C19T C20T 1.518(5)
C21T C22T 1.531(4)
C22T C23T 1.535(4)
C23T C24T 1.502(5)
C25T C26T 1.497(4)
C26T C27T 1.506(5)
C27T C28T 1.473(5)
C29T C30T 1.515(4)
C30T C31T 1.519(4)
C31T C32T 1.524(4)
C1S C2S 1.560(9)
C2S C3S 1.574(8)
C3S C4S 1.578(10)
C4S C5S 1.546(10)

loop_
_geom_hbond_atom_site_label_D
_geom_hbond_atom_site_label_H
_geom_hbond_atom_site_label_A
_geom_hbond_distance_DH
_geom_hbond_distance_HA
_geom_hbond_distance_DA
_geom_hbond_angle_DHA
N6 H6N O2 0.88 2.42 2.964(3) 120.5
N5 H5N O1 0.88 1.81 2.683(3) 170.4
N4 H4N O4 0.88 1.95 2.664(3) 137.8
N3 H3N O2 0.88 1.94 2.707(3) 144.8
N2 H2N O3 0.88 1.80 2.656(3) 164.5
N1 H1N O4 0.88 2.33 2.935(3) 125.7
